data_4063965
loop_
_publ_author_name
'Takemoto, Shin'
'Honma, Takashi'
'Matsuzaka, Hiroyuki'

_publ_section_title
;
 Dinuclear Cp*Co Amido and Alkoxo Complexes: Synthesis, Structures, and
 Reactivity
;
_journal_issue 5
_journal_name_full Organometallics
_journal_page_first 1013
_journal_paper_doi 10.1021/om101065z
_journal_volume 30
_journal_year 2011
_chemical_formula_sum 'C34 H46 Co2 N2'
_chemical_formula_weight 600.59
_chemical_name_systematic
; 
 ? 
;
_space_group_IT_number 14
_symmetry_cell_setting monoclinic
_symmetry_space_group_name_Hall '-P 2ybc'
_symmetry_space_group_name_H-M 'P 1 21/c 1'
_atom_sites_solution_hydrogens geom
_atom_sites_solution_primary direct
_atom_sites_solution_secondary difmap
_audit_creation_method SHELXL-97
_cell_angle_alpha 90.00
_cell_angle_beta 108.229(14)
_cell_angle_gamma 90.00
_cell_formula_units_Z 4
_cell_length_a 9.358(3)
_cell_length_b 33.108(9)
_cell_length_c 10.463(4)
_cell_measurement_temperature 296(2)
_cell_volume 3079.0(18)
_computing_cell_refinement 'rigaku process auto'
_computing_data_collection 'rigaku process auto'
_computing_data_reduction 'rigaku process auto'
_computing_structure_refinement 'SHELXL-97 (Sheldrick, 1997)'
_computing_structure_solution 'SHELXS-97 (Sheldrick, 1990)'
_diffrn_ambient_temperature 296(2)
_diffrn_measured_fraction_theta_full 0.997
_diffrn_measured_fraction_theta_max 0.997
_diffrn_measurement_device_type 'rigaku r-axis rapid'
_diffrn_radiation_monochromator graphite
_diffrn_radiation_source 'fine-focus sealed tube'
_diffrn_radiation_type MoK\a
_diffrn_radiation_wavelength 0.71075
_diffrn_reflns_av_R_equivalents 0.0435
_diffrn_reflns_av_sigmaI/netI 0.0372
_diffrn_reflns_limit_h_max 12
_diffrn_reflns_limit_h_min -11
_diffrn_reflns_limit_k_max 42
_diffrn_reflns_limit_k_min -42
_diffrn_reflns_limit_l_max 13
_diffrn_reflns_limit_l_min -13
_diffrn_reflns_number 29948
_diffrn_reflns_theta_full 27.48
_diffrn_reflns_theta_max 27.48
_diffrn_reflns_theta_min 3.15
_exptl_absorpt_coefficient_mu 1.102
_exptl_absorpt_correction_T_max 0.9677
_exptl_absorpt_correction_T_min 0.5578
_exptl_absorpt_correction_type empirical
_exptl_absorpt_process_details abscor
_exptl_crystal_colour 'dark green'
_exptl_crystal_density_diffrn 1.296
_exptl_crystal_density_method 'not measured'
_exptl_crystal_description plate
_exptl_crystal_F_000 1272
_exptl_crystal_size_max 0.60
_exptl_crystal_size_mid 0.30
_exptl_crystal_size_min 0.03
_refine_diff_density_max 0.316
_refine_diff_density_min -0.248
_refine_diff_density_rms 0.065
_refine_ls_extinction_method none
_refine_ls_goodness_of_fit_ref 1.047
_refine_ls_hydrogen_treatment constr
_refine_ls_matrix_type full
_refine_ls_number_parameters 343
_refine_ls_number_reflns 7028
_refine_ls_number_restraints 0
_refine_ls_restrained_S_all 1.047
_refine_ls_R_factor_all 0.0643
_refine_ls_R_factor_gt 0.0422
_refine_ls_shift/su_max 0.003
_refine_ls_shift/su_mean 0.000
_refine_ls_structure_factor_coef Fsqd
_refine_ls_weighting_details 'calc w=1/[\s^2^(Fo^2^)+(0.0638P)^2^+0.5967P] where P=(Fo^2^+2Fc^2^)/3'
_refine_ls_weighting_scheme calc
_refine_ls_wR_factor_gt 0.1108
_refine_ls_wR_factor_ref 0.1223
_reflns_number_gt 5083
_reflns_number_total 7028
_reflns_threshold_expression >2sigma(I)
_cod_data_source_file om101065z_si_001.cif
_cod_data_source_block 2
_cod_depositor_comments
;
The following automatic conversions were performed:
'_atom_site_symetry_multiplicity' tag replaced with
'_atom_site_symmetry_multiplicity'.

Automatic conversion script
Id: cif_correct_tags 1440 2010-10-19 06:21:57Z saulius 
;
_cod_original_cell_volume 3078.9(17)
_cod_original_sg_symbol_H-M P21/c
_cod_database_code 4063965

loop_
_symmetry_equiv_pos_as_xyz
'x, y, z'
'-x, y+1/2, -z+1/2'
'-x, -y, -z'
'x, -y-1/2, z-1/2'

loop_
_atom_site_label
_atom_site_type_symbol
_atom_site_fract_x
_atom_site_fract_y
_atom_site_fract_z
_atom_site_U_iso_or_equiv
_atom_site_adp_type
_atom_site_occupancy
_atom_site_symmetry_multiplicity
_atom_site_calc_flag
_atom_site_refinement_flags
Co1 Co 0.05393(4) 0.137843(9) 0.43242(4) 0.04515(11) Uani 1 1 d .
Co2 Co -0.13474(4) 0.110305(10) 0.23628(4) 0.04624(11) Uani 1 1 d .
N1 N -0.0359(2) 0.08484(6) 0.4094(2) 0.0484(5) Uani 1 1 d .
H1 H 0.0314 0.0660 0.4010 0.058 Uiso 1 1 calc R
N2 N -0.1555(2) 0.15358(6) 0.3536(2) 0.0467(5) Uani 1 1 d .
H2 H -0.2070 0.1435 0.4073 0.056 Uiso 1 1 calc R
C1 C -0.1188(3) 0.06984(7) 0.4939(3) 0.0489(6) Uani 1 1 d .
C2 C -0.1431(4) 0.09278(8) 0.5960(3) 0.0606(7) Uani 1 1 d .
H2A H -0.1055 0.1190 0.6104 0.073 Uiso 1 1 calc R
C3 C -0.2222(4) 0.07741(9) 0.6768(3) 0.0625(7) Uani 1 1 d .
H3 H -0.2382 0.0938 0.7434 0.075 Uiso 1 1 calc R
C4 C -0.2775(3) 0.03902(9) 0.6617(3) 0.0580(7) Uani 1 1 d .
C5 C -0.2540(4) 0.01640(9) 0.5597(3) 0.0714(9) Uani 1 1 d .
H5 H -0.2926 -0.0097 0.5453 0.086 Uiso 1 1 calc R
C6 C -0.1753(4) 0.03100(8) 0.4781(3) 0.0665(8) Uani 1 1 d .
H6 H -0.1601 0.0145 0.4116 0.080 Uiso 1 1 calc R
C7 C -0.3605(4) 0.02155(11) 0.7522(4) 0.0775(9) Uani 1 1 d .
H7A H -0.2994 0.0013 0.8092 0.093 Uiso 1 1 calc R
H7B H -0.4533 0.0097 0.6980 0.093 Uiso 1 1 calc R
H7C H -0.3816 0.0427 0.8066 0.093 Uiso 1 1 calc R
C8 C -0.2146(3) 0.19216(7) 0.3108(3) 0.0467(6) Uani 1 1 d .
C9 C -0.1559(3) 0.21654(8) 0.2324(3) 0.0538(6) Uani 1 1 d .
H9 H -0.0730 0.2077 0.2092 0.065 Uiso 1 1 calc R
C10 C -0.2178(3) 0.25395(9) 0.1876(3) 0.0579(7) Uani 1 1 d .
H10 H -0.1767 0.2694 0.1337 0.070 Uiso 1 1 calc R
C11 C -0.3393(3) 0.26877(8) 0.2212(3) 0.0585(7) Uani 1 1 d .
C12 C -0.3954(3) 0.24492(9) 0.3008(4) 0.0654(8) Uani 1 1 d .
H12 H -0.4764 0.2543 0.3259 0.078 Uiso 1 1 calc R
C13 C -0.3364(3) 0.20735(9) 0.3453(3) 0.0599(7) Uani 1 1 d .
H13 H -0.3784 0.1920 0.3990 0.072 Uiso 1 1 calc R
C14 C -0.4075(4) 0.30959(10) 0.1723(4) 0.0783(10) Uani 1 1 d .
H14A H -0.4990 0.3060 0.0994 0.094 Uiso 1 1 calc R
H14B H -0.3378 0.3252 0.1419 0.094 Uiso 1 1 calc R
H14C H -0.4288 0.3236 0.2447 0.094 Uiso 1 1 calc R
C15 C 0.1894(3) 0.16354(8) 0.6138(3) 0.0596(7) Uani 1 1 d .
C16 C 0.1783(3) 0.18996(8) 0.5033(3) 0.0608(7) Uani 1 1 d .
C17 C 0.2359(3) 0.17008(9) 0.4098(3) 0.0594(7) Uani 1 1 d .
C18 C 0.2812(3) 0.13080(8) 0.4600(3) 0.0573(7) Uani 1 1 d .
C19 C 0.2509(3) 0.12678(9) 0.5853(3) 0.0581(7) Uani 1 1 d .
C20 C 0.1552(4) 0.17374(12) 0.7402(4) 0.0841(10) Uani 1 1 d .
H20A H 0.2348 0.1901 0.7967 0.101 Uiso 1 1 calc R
H20B H 0.1468 0.1493 0.7868 0.101 Uiso 1 1 calc R
H20C H 0.0621 0.1884 0.7184 0.101 Uiso 1 1 calc R
C21 C 0.1320(4) 0.23349(9) 0.4995(4) 0.0869(12) Uani 1 1 d .
H21A H 0.0429 0.2357 0.5260 0.104 Uiso 1 1 calc R
H21B H 0.1118 0.2438 0.4097 0.104 Uiso 1 1 calc R
H21C H 0.2116 0.2489 0.5602 0.104 Uiso 1 1 calc R
C22 C 0.2548(4) 0.18830(12) 0.2853(4) 0.0851(11) Uani 1 1 d .
H22A H 0.3532 0.2001 0.3061 0.102 Uiso 1 1 calc R
H22B H 0.1800 0.2088 0.2517 0.102 Uiso 1 1 calc R
H22C H 0.2434 0.1677 0.2183 0.102 Uiso 1 1 calc R
C23 C 0.3596(4) 0.10009(11) 0.3992(4) 0.0819(10) Uani 1 1 d .
H23A H 0.2902 0.0791 0.3571 0.098 Uiso 1 1 calc R
H23B H 0.4428 0.0887 0.4685 0.098 Uiso 1 1 calc R
H23C H 0.3959 0.1130 0.3331 0.098 Uiso 1 1 calc R
C24 C 0.2848(4) 0.09057(10) 0.6740(4) 0.0799(10) Uani 1 1 d .
H24A H 0.3859 0.0924 0.7341 0.096 Uiso 1 1 calc R
H24B H 0.2747 0.0667 0.6198 0.096 Uiso 1 1 calc R
H24C H 0.2158 0.0893 0.7252 0.096 Uiso 1 1 calc R
C25 C -0.0750(4) 0.09068(9) 0.0692(3) 0.0605(7) Uani 1 1 d .
C26 C -0.1596(3) 0.12633(9) 0.0373(3) 0.0549(6) Uani 1 1 d .
C27 C -0.3032(3) 0.11921(9) 0.0546(3) 0.0574(7) Uani 1 1 d .
C28 C -0.3068(4) 0.07867(10) 0.0961(3) 0.0655(8) Uani 1 1 d .
C29 C -0.1630(4) 0.06137(9) 0.1080(3) 0.0669(8) Uani 1 1 d .
C30 C 0.0761(4) 0.08383(13) 0.0512(4) 0.0890(11) Uani 1 1 d .
H30A H 0.0632 0.0774 -0.0412 0.107 Uiso 1 1 calc R
H30B H 0.1259 0.0618 0.1075 0.107 Uiso 1 1 calc R
H30C H 0.1358 0.1079 0.0759 0.107 Uiso 1 1 calc R
C31 C -0.1133(4) 0.16310(10) -0.0244(4) 0.0722(9) Uani 1 1 d .
H31A H -0.0091 0.1688 0.0206 0.087 Uiso 1 1 calc R
H31B H -0.1734 0.1858 -0.0152 0.087 Uiso 1 1 calc R
H31C H -0.1280 0.1582 -0.1181 0.087 Uiso 1 1 calc R
C32 C -0.4291(4) 0.14873(12) 0.0269(4) 0.0788(10) Uani 1 1 d .
H32A H -0.4960 0.1447 -0.0627 0.095 Uiso 1 1 calc R
H32B H -0.3895 0.1757 0.0352 0.095 Uiso 1 1 calc R
H32C H -0.4831 0.1448 0.0903 0.095 Uiso 1 1 calc R
C33 C -0.4390(5) 0.05775(13) 0.1189(4) 0.1028(14) Uani 1 1 d .
H33A H -0.5035 0.0474 0.0349 0.123 Uiso 1 1 calc R
H33B H -0.4939 0.0766 0.1553 0.123 Uiso 1 1 calc R
H33C H -0.4041 0.0359 0.1810 0.123 Uiso 1 1 calc R
C34 C -0.1182(6) 0.01833(10) 0.1425(4) 0.0977(13) Uani 1 1 d .
H34A H -0.1822 0.0066 0.1885 0.117 Uiso 1 1 calc R
H34B H -0.0156 0.0173 0.1998 0.117 Uiso 1 1 calc R
H34C H -0.1279 0.0034 0.0615 0.117 Uiso 1 1 calc R

loop_
_atom_site_aniso_label
_atom_site_aniso_U_11
_atom_site_aniso_U_22
_atom_site_aniso_U_33
_atom_site_aniso_U_23
_atom_site_aniso_U_13
_atom_site_aniso_U_12
Co1 0.04268(19) 0.03747(18) 0.0507(2) 0.00016(14) 0.00790(15) -0.00224(14)
Co2 0.0503(2) 0.04296(19) 0.0439(2) -0.00241(14) 0.01242(15) -0.00412(15)
N1 0.0544(12) 0.0400(10) 0.0499(13) 0.0004(9) 0.0151(10) -0.0025(9)
N2 0.0466(11) 0.0440(10) 0.0475(12) -0.0003(9) 0.0116(9) -0.0030(9)
C1 0.0548(15) 0.0413(12) 0.0456(14) 0.0043(10) 0.0085(12) -0.0021(11)
C2 0.081(2) 0.0455(14) 0.0543(17) -0.0042(12) 0.0203(15) -0.0094(14)
C3 0.080(2) 0.0558(16) 0.0545(17) -0.0023(13) 0.0250(15) -0.0036(15)
C4 0.0621(17) 0.0540(15) 0.0555(17) 0.0108(13) 0.0148(14) -0.0007(13)
C5 0.103(3) 0.0462(14) 0.070(2) -0.0019(14) 0.0344(19) -0.0187(16)
C6 0.097(2) 0.0433(14) 0.065(2) -0.0073(13) 0.0350(18) -0.0125(15)
C7 0.080(2) 0.083(2) 0.075(2) 0.0171(18) 0.0308(19) -0.0019(18)
C8 0.0391(12) 0.0472(13) 0.0490(15) -0.0051(11) 0.0066(11) -0.0008(11)
C9 0.0458(14) 0.0555(15) 0.0604(17) 0.0059(12) 0.0171(12) 0.0108(12)
C10 0.0513(15) 0.0563(15) 0.0629(18) 0.0059(13) 0.0132(13) 0.0033(13)
C11 0.0495(15) 0.0539(15) 0.0634(19) -0.0050(13) 0.0050(13) 0.0078(13)
C12 0.0468(15) 0.0659(18) 0.083(2) -0.0102(16) 0.0199(15) 0.0107(14)
C13 0.0494(15) 0.0641(17) 0.069(2) -0.0044(14) 0.0221(14) -0.0008(14)
C14 0.075(2) 0.070(2) 0.081(2) 0.0050(17) 0.0121(18) 0.0275(17)
C15 0.0522(15) 0.0528(15) 0.0607(18) -0.0098(13) -0.0011(13) -0.0008(13)
C16 0.0474(14) 0.0436(13) 0.078(2) -0.0075(13) -0.0004(14) -0.0057(12)
C17 0.0438(14) 0.0533(15) 0.071(2) 0.0068(14) 0.0038(13) -0.0112(12)
C18 0.0413(13) 0.0508(15) 0.073(2) -0.0042(13) 0.0084(13) -0.0003(12)
C19 0.0491(14) 0.0502(14) 0.0619(18) -0.0001(13) -0.0013(13) 0.0022(12)
C20 0.080(2) 0.091(2) 0.070(2) -0.0210(19) 0.0076(18) 0.008(2)
C21 0.083(2) 0.0429(15) 0.110(3) -0.0097(17) -0.005(2) -0.0006(16)
C22 0.0572(18) 0.093(2) 0.101(3) 0.026(2) 0.0187(19) -0.0173(18)
C23 0.065(2) 0.084(2) 0.096(3) -0.003(2) 0.0237(19) 0.0136(18)
C24 0.084(2) 0.0644(19) 0.076(2) 0.0160(17) 0.0019(18) 0.0107(17)
C25 0.0714(18) 0.0616(17) 0.0493(16) -0.0067(13) 0.0200(14) 0.0008(15)
C26 0.0587(16) 0.0603(15) 0.0443(15) -0.0004(12) 0.0139(12) -0.0029(13)
C27 0.0526(15) 0.0702(18) 0.0448(15) -0.0085(13) 0.0086(12) -0.0049(14)
C28 0.075(2) 0.0717(19) 0.0491(17) -0.0146(14) 0.0179(15) -0.0286(16)
C29 0.096(2) 0.0521(15) 0.0507(17) -0.0118(13) 0.0204(16) -0.0035(16)
C30 0.083(2) 0.107(3) 0.083(3) -0.013(2) 0.034(2) 0.021(2)
C31 0.083(2) 0.078(2) 0.0579(19) 0.0081(16) 0.0254(17) -0.0068(17)
C32 0.0570(17) 0.105(3) 0.065(2) -0.0084(19) 0.0052(16) 0.0053(18)
C33 0.108(3) 0.112(3) 0.092(3) -0.024(2) 0.036(3) -0.061(3)
C34 0.165(4) 0.0559(18) 0.072(3) -0.0117(17) 0.038(3) 0.005(2)

loop_
_atom_type_symbol
_atom_type_description
_atom_type_scat_dispersion_real
_atom_type_scat_dispersion_imag
_atom_type_scat_source
C C 0.0033 0.0016 'International Tables Vol C Tables 4.2.6.8 and 6.1.1.4'
H H 0.0000 0.0000 'International Tables Vol C Tables 4.2.6.8 and 6.1.1.4'
N N 0.0061 0.0033 'International Tables Vol C Tables 4.2.6.8 and 6.1.1.4'
Co Co 0.3494 0.9721 'International Tables Vol C Tables 4.2.6.8 and 6.1.1.4'

loop_
_geom_angle_atom_site_label_1
_geom_angle_atom_site_label_2
_geom_angle_atom_site_label_3
_geom_angle
N1 Co1 N2 81.29(9)
N1 Co1 C19 100.62(11)
N2 Co1 C19 156.19(11)
N1 Co1 C18 107.70(10)
N2 Co1 C18 161.00(11)
C19 Co1 C18 40.57(12)
N1 Co1 C17 142.34(11)
N2 Co1 C17 124.43(10)
C19 Co1 C17 67.36(12)
C18 Co1 C17 39.90(11)
N1 Co1 C16 166.23(11)
N2 Co1 C16 107.80(10)
C19 Co1 C16 66.82(11)
C18 Co1 C16 66.93(11)
C17 Co1 C16 39.76(12)
N1 Co1 C15 126.62(11)
N2 Co1 C15 121.12(10)
C19 Co1 C15 39.78(11)
C18 Co1 C15 67.46(12)
C17 Co1 C15 67.20(13)
C16 Co1 C15 39.86(12)
N1 Co1 Co2 51.63(7)
N2 Co1 Co2 51.11(6)
C19 Co1 Co2 145.79(8)
C18 Co1 Co2 121.33(9)
C17 Co1 Co2 120.02(9)
C16 Co1 Co2 142.14(9)
C15 Co1 Co2 171.09(9)
N2 Co2 N1 80.98(9)
N2 Co2 C29 166.88(12)
N1 Co2 C29 101.04(11)
N2 Co2 C27 106.10(11)
N1 Co2 C27 156.33(11)
C29 Co2 C27 67.09(13)
N2 Co2 C28 127.47(11)
N1 Co2 C28 118.24(11)
C29 Co2 C28 40.27(14)
C27 Co2 C28 39.70(12)
N2 Co2 C25 149.70(11)
N1 Co2 C25 117.90(11)
C29 Co2 C25 39.64(12)
C27 Co2 C25 66.74(12)
C28 Co2 C25 66.87(12)
N2 Co2 C26 116.23(10)
N1 Co2 C26 155.27(10)
C29 Co2 C26 66.46(12)
C27 Co2 C26 40.18(11)
C28 Co2 C26 66.83(12)
C25 Co2 C26 39.12(12)
N2 Co2 Co1 51.44(6)
N1 Co2 Co1 50.85(6)
C29 Co2 Co1 139.00(10)
C27 Co2 Co1 149.74(9)
C28 Co2 Co1 168.23(9)
C25 Co2 Co1 120.51(9)
C26 Co2 Co1 124.86(8)
C1 N1 Co1 122.48(17)
C1 N1 Co2 122.12(17)
Co1 N1 Co2 77.51(8)
C8 N2 Co2 125.22(17)
C8 N2 Co1 128.40(16)
Co2 N2 Co1 77.45(8)
C2 C1 C6 117.0(3)
C2 C1 N1 122.4(2)
C6 C1 N1 120.6(2)
C1 C2 C3 121.2(3)
C4 C3 C2 121.9(3)
C3 C4 C5 116.8(3)
C3 C4 C7 122.3(3)
C5 C4 C7 121.0(3)
C6 C5 C4 122.4(3)
C5 C6 C1 120.8(3)
C9 C8 N2 122.0(2)
C9 C8 C13 116.9(2)
N2 C8 C13 121.1(2)
C8 C9 C10 121.4(2)
C11 C10 C9 121.5(3)
C12 C11 C10 117.0(3)
C12 C11 C14 121.4(3)
C10 C11 C14 121.7(3)
C11 C12 C13 122.5(3)
C12 C13 C8 120.7(3)
C16 C15 C19 106.7(3)
C16 C15 C20 126.7(3)
C19 C15 C20 126.5(3)
C16 C15 Co1 69.29(16)
C19 C15 Co1 68.45(16)
C20 C15 Co1 130.9(2)
C15 C16 C17 109.1(2)
C15 C16 C21 123.8(3)
C17 C16 C21 126.6(3)
C15 C16 Co1 70.85(16)
C17 C16 Co1 70.16(15)
C21 C16 Co1 131.3(2)
C18 C17 C16 107.7(3)
C18 C17 C22 126.1(3)
C16 C17 C22 126.0(3)
C18 C17 Co1 69.40(16)
C16 C17 Co1 70.08(16)
C22 C17 Co1 128.9(2)
C17 C18 C19 107.6(3)
C17 C18 C23 126.3(3)
C19 C18 C23 125.9(3)
C17 C18 Co1 70.70(16)
C19 C18 Co1 69.45(16)
C23 C18 Co1 129.3(2)
C15 C19 C18 108.8(3)
C15 C19 C24 125.6(3)
C18 C19 C24 125.5(3)
C15 C19 Co1 71.77(16)
C18 C19 Co1 69.97(16)
C24 C19 Co1 126.3(2)
C26 C25 C29 108.1(3)
C26 C25 C30 125.5(3)
C29 C25 C30 126.1(3)
C26 C25 Co2 70.13(16)
C29 C25 Co2 69.02(16)
C30 C25 Co2 131.2(2)
C25 C26 C27 108.3(3)
C25 C26 C31 124.6(3)
C27 C26 C31 126.5(3)
C25 C26 Co2 70.75(17)
C27 C26 Co2 69.40(16)
C31 C26 Co2 132.6(2)
C28 C27 C26 108.0(3)
C28 C27 C32 126.1(3)
C26 C27 C32 125.8(3)
C28 C27 Co2 70.63(18)
C26 C27 Co2 70.42(16)
C32 C27 Co2 126.9(2)
C29 C28 C27 107.2(3)
C29 C28 C33 126.9(3)
C27 C28 C33 125.9(3)
C29 C28 Co2 69.06(17)
C27 C28 Co2 69.67(16)
C33 C28 Co2 127.8(2)
C28 C29 C25 108.5(3)
C28 C29 C34 126.0(3)
C25 C29 C34 125.3(3)
C28 C29 Co2 70.67(16)
C25 C29 Co2 71.35(17)
C34 C29 Co2 128.3(2)

loop_
_geom_bond_atom_site_label_1
_geom_bond_atom_site_label_2
_geom_bond_distance
Co1 N1 1.928(2)
Co1 N2 1.945(2)
Co1 C19 2.061(3)
Co1 C18 2.068(3)
Co1 C17 2.085(3)
Co1 C16 2.084(3)
Co1 C15 2.104(3)
Co1 Co2 2.4276(8)
Co2 N2 1.936(2)
Co2 N1 1.949(2)
Co2 C29 2.067(3)
Co2 C27 2.076(3)
Co2 C28 2.089(3)
Co2 C25 2.098(3)
Co2 C26 2.090(3)
N1 C1 1.434(3)
N2 C8 1.408(3)
C1 C2 1.386(4)
C1 C6 1.381(4)
C2 C3 1.384(4)
C3 C4 1.362(4)
C4 C5 1.377(4)
C4 C7 1.515(4)
C5 C6 1.377(4)
C8 C9 1.381(4)
C8 C13 1.393(4)
C9 C10 1.386(4)
C10 C11 1.381(4)
C11 C12 1.366(4)
C11 C14 1.513(4)
C12 C13 1.381(4)
C15 C16 1.428(4)
C15 C19 1.418(4)
C15 C20 1.493(5)
C16 C17 1.418(4)
C16 C21 1.502(4)
C17 C18 1.417(4)
C17 C22 1.495(5)
C18 C19 1.431(4)
C18 C23 1.507(4)
C19 C24 1.488(4)
C25 C26 1.402(4)
C25 C29 1.412(4)
C25 C30 1.501(4)
C26 C27 1.431(4)
C26 C31 1.504(4)
C27 C28 1.414(4)
C27 C32 1.488(4)
C28 C29 1.431(5)
C28 C33 1.500(5)
C29 C34 1.497(4)
